data_1520380
loop_
_publ_author_name
'Zhou, Haibo'
'Li, Liyuan'
'Wang, Wei'
'Che, Qian'
'Li, Dehai'
'Gu, Qianqun'
'Zhu, Tianjiao'

_publ_section_title
;
 Chrodrimanins I and J from the Antarctic Moss-Derived Fungus Penicillium
 funiculosum GWT2-24.
;
_journal_issue 6
_journal_name_full 'Journal of natural products'
_journal_page_first 1442
_journal_page_last 1445
_journal_paper_doi 10.1021/acs.jnatprod.5b00103
_journal_volume 78
_journal_year 2015
_chemical_absolute_configuration ad
_chemical_formula_sum 'C26 H34 O6'
_chemical_formula_weight 442.53
_chemical_name_systematic
;
 ?
;
_space_group_crystal_system monoclinic
_space_group_IT_number 4
_space_group_name_Hall 'P 2yb'
_space_group_name_H-M_alt 'P 1 21 1'
_symmetry_space_group_name_Hall 'P 2yb'
_symmetry_space_group_name_H-M 'P 1 21 1'
_atom_sites_solution_hydrogens geom
_audit_creation_method SHELXL-2013
_cell_angle_alpha 90
_cell_angle_beta 102.4910(10)
_cell_angle_gamma 90
_cell_formula_units_Z 4
_cell_length_a 8.13420(10)
_cell_length_b 18.9651(2)
_cell_length_c 15.10890(10)
_cell_measurement_reflns_used 15103
_cell_measurement_temperature 290(2)
_cell_measurement_theta_max 69.8320
_cell_measurement_theta_min 4.6360
_cell_volume 2275.62(4)
_computing_cell_refinement 'CrysAlisPro (Agilent Technologies)'
_computing_data_collection 'CrysAlisPro (Agilent Technologies)'
_computing_data_reduction 'CrysAlisPro (Agilent Technologies)'
_computing_molecular_graphics 'Ortep-3 (L. J. Farrugia, 2001)'
_computing_publication_material SHELXL-2013
_computing_structure_refinement 'SHELXL-2013 (Sheldrick, 2013)'
_computing_structure_solution 'SHELXS-97 (Sheldrick, 1997)'
_diffrn_ambient_temperature 290(2)
_diffrn_detector_area_resol_mean 15.9149
_diffrn_measured_fraction_theta_full 0.993
_diffrn_measured_fraction_theta_max 0.986
_diffrn_measurement_device_type 'Gemini S Ultra, Agilent Technologies'
_diffrn_measurement_method '\w scans'
_diffrn_radiation_type CuK\a
_diffrn_radiation_wavelength 1.54184
_diffrn_reflns_av_R_equivalents 0.0157
_diffrn_reflns_av_unetI/netI 0.0165
_diffrn_reflns_laue_measured_fraction_full 0.993
_diffrn_reflns_laue_measured_fraction_max 0.986
_diffrn_reflns_limit_h_max 9
_diffrn_reflns_limit_h_min -9
_diffrn_reflns_limit_k_max 20
_diffrn_reflns_limit_k_min -22
_diffrn_reflns_limit_l_max 17
_diffrn_reflns_limit_l_min -18
_diffrn_reflns_number 21759
_diffrn_reflns_point_group_measured_fraction_full 0.899
_diffrn_reflns_point_group_measured_fraction_max 0.886
_diffrn_reflns_theta_full 67.684
_diffrn_reflns_theta_max 69.845
_diffrn_reflns_theta_min 4.663
_diffrn_source 'Enhance Ultra (Cu) X-ray Source'
_exptl_absorpt_coefficient_mu 0.735
_exptl_absorpt_correction_T_max 1.00000
_exptl_absorpt_correction_T_min 0.83614
_exptl_absorpt_correction_type multi-scan
_exptl_absorpt_process_details
;
CrysAlisPro, Agilent Technologies,
Version 1.171.37.35 (release 13-08-2014 CrysAlis171 .NET)
(compiled Aug 13 2014,18:06:01)
Empirical absorption correction using spherical harmonics,
 implemented in SCALE3 ABSPACK scaling algorithm.
;
_exptl_crystal_colour colorless
_exptl_crystal_density_diffrn 1.292
_exptl_crystal_description block
_exptl_crystal_F_000 952
_exptl_crystal_size_max 0.320
_exptl_crystal_size_mid 0.300
_exptl_crystal_size_min 0.220
_refine_diff_density_max 0.148
_refine_diff_density_min -0.183
_refine_diff_density_rms 0.026
_refine_ls_abs_structure_details
;
 Flack x determined using 3151 quotients [(I+)-(I-)]/[(I+)+(I-)]
 (Parsons and Flack (2004), Acta Cryst. A60, s61).
;
_refine_ls_abs_structure_Flack 0.00(4)
_refine_ls_extinction_method none
_refine_ls_goodness_of_fit_ref 1.051
_refine_ls_hydrogen_treatment constr
_refine_ls_matrix_type full
_refine_ls_number_parameters 593
_refine_ls_number_reflns 7611
_refine_ls_number_restraints 1
_refine_ls_restrained_S_all 1.051
_refine_ls_R_factor_all 0.0323
_refine_ls_R_factor_gt 0.0320
_refine_ls_shift/su_max 0.000
_refine_ls_shift/su_mean 0.000
_refine_ls_structure_factor_coef Fsqd
_refine_ls_weighting_details 'w=1/[\s^2^(Fo^2^)+(0.0555P)^2^+0.2109P] where P=(Fo^2^+2Fc^2^)/3'
_refine_ls_weighting_scheme calc
_refine_ls_wR_factor_gt 0.0887
_refine_ls_wR_factor_ref 0.0892
_reflns_Friedel_coverage 0.742
_reflns_friedel_fraction_full 0.798
_reflns_friedel_fraction_max 0.780
_reflns_number_gt 7505
_reflns_number_total 7611
_reflns_threshold_expression 'I > 2\s(I)'
_cod_data_source_file np5b00103_si_003.cif
_cod_data_source_block shelxl
_cod_depositor_comments 'Adding full bibliography for 1520379--1520380.cif.'
_cod_database_code 1520380
_shelx_space_group_comment
;
The symmetry employed for this shelxl refinement is uniquely defined
by the following loop, which should always be used as a source of
symmetry information in preference to the above space-group names.
They are only intended as comments.
;
_shelx_estimated_absorpt_t_min 0.799
_shelx_estimated_absorpt_t_max 0.855
_shelxl_version_number 2013-4

loop_
_space_group_symop_operation_xyz
'x, y, z'
'-x, y+1/2, -z'

loop_
_atom_site_label
_atom_site_type_symbol
_atom_site_fract_x
_atom_site_fract_y
_atom_site_fract_z
_atom_site_U_iso_or_equiv
_atom_site_adp_type
_atom_site_occupancy
_atom_site_site_symmetry_order
_atom_site_calc_flag
_atom_site_refinement_flags_posn
_atom_site_refinement_flags_adp
O10 O 1.10074(17) 0.42233(9) 0.50714(10) 0.0465(4) Uani 1 1 d . .
O4 O 0.3875(2) 0.73466(10) 0.40257(11) 0.0600(4) Uani 1 1 d . .
H4 H 0.4356 0.7379 0.4560 0.090 Uiso 1 1 calc R U
O7 O 0.4908(2) 0.55080(11) 0.11720(10) 0.0570(4) Uani 1 1 d . .
H7 H 0.4478 0.5334 0.0679 0.086 Uiso 1 1 calc R U
O14 O -0.09507(17) 0.75965(10) 0.02030(10) 0.0515(4) Uani 1 1 d . .
O1 O 0.5778(2) 0.68624(12) -0.25312(11) 0.0635(5) Uani 1 1 d . .
O2 O -0.2638(2) 0.72689(11) 0.29277(13) 0.0604(5) Uani 1 1 d . .
H2 H -0.2347 0.7082 0.3426 0.091 Uiso 1 1 calc R U
C7 C 0.1932(2) 0.75188(11) 0.00261(12) 0.0357(4) Uani 1 1 d . .
H7A H 0.1963 0.8009 0.0234 0.043 Uiso 1 1 calc R U
O3 O -0.0582(3) 0.66833(11) 0.42556(12) 0.0662(5) Uani 1 1 d . .
O8 O 1.0652(3) 0.51590(13) 0.10300(13) 0.0759(6) Uani 1 1 d . .
C36 C 0.8669(2) 0.50107(11) 0.29543(13) 0.0376(4) Uani 1 1 d . .
O6 O 0.3982(2) 0.50668(11) 0.76591(11) 0.0611(5) Uani 1 1 d . .
O9 O 1.2724(2) 0.45820(12) 0.23639(13) 0.0650(5) Uani 1 1 d . .
H9 H 1.2413 0.4751 0.1856 0.098 Uiso 1 1 calc R U
C45 C 0.9634(2) 0.41466(12) 0.55514(13) 0.0388(4) Uani 1 1 d . .
C33 C 0.8722(2) 0.48599(11) 0.54624(13) 0.0370(4) Uani 1 1 d . .
H33 H 0.9629 0.5210 0.5558 0.044 Uiso 1 1 calc R U
C6 C 0.3205(2) 0.74809(11) -0.06157(12) 0.0359(4) Uani 1 1 d . .
C29 C 0.7529(3) 0.43460(11) 0.67666(12) 0.0385(4) Uani 1 1 d . .
H29 H 0.6903 0.4019 0.6315 0.046 Uiso 1 1 calc R U
C11 C 0.2423(2) 0.70736(12) 0.08868(12) 0.0389(4) Uani 1 1 d . .
H11A H 0.2552 0.6586 0.0721 0.047 Uiso 1 1 calc R U
H11B H 0.3499 0.7235 0.1238 0.047 Uiso 1 1 calc R U
C37 C 0.6969(3) 0.53151(13) 0.25313(13) 0.0421(5) Uani 1 1 d . .
H37A H 0.6985 0.5819 0.2640 0.051 Uiso 1 1 calc R U
H37B H 0.6126 0.5109 0.2819 0.051 Uiso 1 1 calc R U
C46 C 1.0492(3) 0.40240(14) 0.65329(14) 0.0475(5) Uani 1 1 d . .
H46A H 1.1270 0.4407 0.6740 0.057 Uiso 1 1 calc R U
H46B H 1.1135 0.3590 0.6581 0.057 Uiso 1 1 calc R U
C16 C -0.1386(3) 0.72124(13) 0.24719(15) 0.0446(5) Uani 1 1 d . .
C3 C 0.4785(3) 0.69759(13) -0.20514(13) 0.0424(4) Uani 1 1 d . .
C5 C 0.2232(2) 0.75130(12) -0.16175(12) 0.0378(4) Uani 1 1 d . .
H5 H 0.1601 0.7069 -0.1714 0.045 Uiso 1 1 calc R U
C8 C 0.0086(2) 0.73742(13) -0.04316(13) 0.0436(5) Uani 1 1 d . .
C44 C 1.0576(3) 0.44773(12) 0.42127(14) 0.0405(4) Uani 1 1 d . .
C50 C 0.8620(3) 0.35055(13) 0.51390(16) 0.0488(5) Uani 1 1 d . .
H50A H 0.8121 0.3597 0.4514 0.073 Uiso 1 1 calc R U
H50B H 0.7749 0.3412 0.5462 0.073 Uiso 1 1 calc R U
H50C H 0.9350 0.3104 0.5181 0.073 Uiso 1 1 calc R U
C34 C 0.7803(2) 0.49609(13) 0.44723(13) 0.0403(4) Uani 1 1 d . .
H34A H 0.6841 0.4647 0.4329 0.048 Uiso 1 1 calc R U
H34B H 0.7401 0.5442 0.4377 0.048 Uiso 1 1 calc R U
C12 C 0.1130(2) 0.71165(11) 0.14601(13) 0.0368(4) Uani 1 1 d . .
C18 C 0.1456(2) 0.68887(11) 0.23559(13) 0.0379(4) Uani 1 1 d . .
C4 C 0.3343(2) 0.75025(12) -0.23318(12) 0.0410(4) Uani 1 1 d . .
C41 C 0.9899(3) 0.49411(12) 0.24246(14) 0.0420(4) Uani 1 1 d . .
C35 C 0.9014(2) 0.48006(12) 0.38617(13) 0.0383(4) Uani 1 1 d . .
C2 C 0.4958(3) 0.65964(14) -0.11919(16) 0.0502(5) Uani 1 1 d . .
H2A H 0.5580 0.6181 -0.1111 0.060 Uiso 1 1 calc R U
O11 O 0.3767(3) 0.48661(17) 0.95011(13) 0.0917(8) Uani 1 1 d . .
H11 H 0.3997 0.4895 0.9000 0.138 Uiso 1 1 calc R U
C48 C 0.7389(4) 0.4653(2) 0.84402(16) 0.0710(9) Uani 1 1 d . .
H48A H 0.8148 0.4285 0.8706 0.107 Uiso 1 1 calc R U
H48B H 0.6603 0.4744 0.8818 0.107 Uiso 1 1 calc R U
H48C H 0.8017 0.5074 0.8388 0.107 Uiso 1 1 calc R U
C1 C 0.4265(3) 0.68196(13) -0.05205(14) 0.0462(5) Uani 1 1 d . .
H1 H 0.4436 0.6564 0.0017 0.055 Uiso 1 1 calc R U
C23 C 0.4052(4) 0.82237(15) -0.25288(18) 0.0585(6) Uani 1 1 d . .
H23A H 0.4811 0.8392 -0.1994 0.088 Uiso 1 1 calc R U
H23B H 0.3143 0.8553 -0.2705 0.088 Uiso 1 1 calc R U
H23C H 0.4643 0.8176 -0.3011 0.088 Uiso 1 1 calc R U
C17 C 0.0200(3) 0.69254(12) 0.28728(14) 0.0417(4) Uani 1 1 d . .
C22 C 0.0518(3) 0.66582(13) 0.37991(15) 0.0482(5) Uani 1 1 d . .
C25 C 0.4445(3) 0.80946(14) -0.03307(15) 0.0505(5) Uani 1 1 d . .
H25A H 0.3879 0.8534 -0.0501 0.076 Uiso 1 1 calc R U
H25B H 0.5371 0.8048 -0.0627 0.076 Uiso 1 1 calc R U
H25C H 0.4860 0.8084 0.0314 0.076 Uiso 1 1 calc R U
C40 C 0.9568(3) 0.51782(13) 0.14852(15) 0.0496(5) Uani 1 1 d . .
C13 C -0.0490(2) 0.73795(12) 0.10796(14) 0.0408(4) Uani 1 1 d . .
C15 C -0.1718(3) 0.74387(13) 0.15847(16) 0.0468(5) Uani 1 1 d . .
H15 H -0.2763 0.7631 0.1325 0.056 Uiso 1 1 calc R U
C42 C 1.1486(3) 0.46465(12) 0.28232(16) 0.0467(5) Uani 1 1 d . .
C47 C 0.9210(3) 0.39772(16) 0.71399(15) 0.0555(6) Uani 1 1 d . .
H47A H 0.8990 0.3484 0.7237 0.067 Uiso 1 1 calc R U
H47B H 0.9708 0.4181 0.7725 0.067 Uiso 1 1 calc R U
C30 C 0.7717(3) 0.50231(12) 0.62272(13) 0.0407(4) Uani 1 1 d . .
C38 C 0.6483(3) 0.51801(12) 0.15193(13) 0.0439(5) Uani 1 1 d . .
H38 H 0.6371 0.4671 0.1413 0.053 Uiso 1 1 calc R U
C10 C 0.0890(3) 0.80813(14) -0.17285(15) 0.0485(5) Uani 1 1 d . .
H10A H 0.0416 0.8156 -0.2368 0.058 Uiso 1 1 calc R U
H10B H 0.1392 0.8521 -0.1475 0.058 Uiso 1 1 calc R U
C19 C 0.3159(3) 0.65795(14) 0.27689(13) 0.0459(5) Uani 1 1 d . .
H19A H 0.4013 0.6826 0.2529 0.055 Uiso 1 1 calc R U
H19B H 0.3176 0.6088 0.2591 0.055 Uiso 1 1 calc R U
O5 O 0.5904(3) 0.7291(2) 0.57241(14) 0.1069(11) Uani 1 1 d . .
H5A H 0.5886 0.7128 0.6225 0.160 Uiso 1 1 calc R U
C9 C -0.0506(3) 0.78659(17) -0.12494(16) 0.0587(7) Uani 1 1 d . .
H9A H -0.1391 0.7631 -0.1683 0.070 Uiso 1 1 calc R U
H9B H -0.0986 0.8288 -0.1045 0.070 Uiso 1 1 calc R U
C20 C 0.3595(3) 0.66268(14) 0.37931(14) 0.0504(5) Uani 1 1 d . .
H20 H 0.4628 0.6359 0.4026 0.060 Uiso 1 1 calc R U
C39 C 0.7853(3) 0.54644(15) 0.10722(15) 0.0523(5) Uani 1 1 d . .
H39A H 0.7575 0.5346 0.0433 0.063 Uiso 1 1 calc R U
H39B H 0.7879 0.5974 0.1122 0.063 Uiso 1 1 calc R U
C51 C 0.8690(4) 0.56121(16) 0.6836(2) 0.0663(7) Uani 1 1 d . .
H51A H 0.9779 0.5440 0.7134 0.099 Uiso 1 1 calc R U
H51B H 0.8072 0.5749 0.7282 0.099 Uiso 1 1 calc R U
H51C H 0.8823 0.6012 0.6469 0.099 Uiso 1 1 calc R U
C26 C -0.0293(3) 0.65986(15) -0.06451(16) 0.0547(6) Uani 1 1 d . .
H26A H -0.0069 0.6332 -0.0092 0.082 Uiso 1 1 calc R U
H26B H 0.0406 0.6429 -0.1036 0.082 Uiso 1 1 calc R U
H26C H -0.1456 0.6546 -0.0941 0.082 Uiso 1 1 calc R U
C32 C 0.4727(3) 0.52558(17) 0.62862(16) 0.0596(7) Uani 1 1 d . .
H32 H 0.3676 0.5437 0.6016 0.071 Uiso 1 1 calc R U
C28 C 0.6424(3) 0.44210(13) 0.74912(13) 0.0452(5) Uani 1 1 d . .
C31 C 0.5984(3) 0.53043(16) 0.58537(16) 0.0604(7) Uani 1 1 d . .
H31 H 0.5776 0.5524 0.5290 0.073 Uiso 1 1 calc R U
C21 C 0.2189(3) 0.63334(15) 0.41947(15) 0.0567(6) Uani 1 1 d . .
H21A H 0.2117 0.5828 0.4094 0.068 Uiso 1 1 calc R U
H21B H 0.2456 0.6413 0.4844 0.068 Uiso 1 1 calc R U
C43 C 1.1795(3) 0.44078(13) 0.37053(16) 0.0471(5) Uani 1 1 d . .
H43 H 1.2824 0.4200 0.3960 0.057 Uiso 1 1 calc R U
C52 C 0.7469(4) 0.7536(2) 0.5725(3) 0.0869(10) Uani 1 1 d . .
H52A H 0.7419 0.7848 0.5219 0.130 Uiso 1 1 calc R U
H52B H 0.8200 0.7148 0.5676 0.130 Uiso 1 1 calc R U
H52C H 0.7896 0.7787 0.6279 0.130 Uiso 1 1 calc R U
C27 C 0.4965(3) 0.49223(14) 0.71785(14) 0.0463(5) Uani 1 1 d . .
C24 C 0.2276(3) 0.72097(18) -0.32274(15) 0.0601(7) Uani 1 1 d . .
H24A H 0.2928 0.7218 -0.3687 0.090 Uiso 1 1 calc R U
H24B H 0.1288 0.7495 -0.3416 0.090 Uiso 1 1 calc R U
H24C H 0.1949 0.6733 -0.3136 0.090 Uiso 1 1 calc R U
C53 C 0.2385(4) 0.4444(2) 0.9447(2) 0.0877(10) Uani 1 1 d . .
H53A H 0.2451 0.4053 0.9054 0.132 Uiso 1 1 calc R U
H53B H 0.1384 0.4712 0.9210 0.132 Uiso 1 1 calc R U
H53C H 0.2349 0.4273 1.0041 0.132 Uiso 1 1 calc R U
C49 C 0.5613(4) 0.36982(16) 0.7588(2) 0.0723(8) Uani 1 1 d . .
H49A H 0.4889 0.3570 0.7022 0.108 Uiso 1 1 calc R U
H49B H 0.4966 0.3726 0.8049 0.108 Uiso 1 1 calc R U
H49C H 0.6480 0.3349 0.7755 0.108 Uiso 1 1 calc R U

loop_
_atom_site_aniso_label
_atom_site_aniso_U_11
_atom_site_aniso_U_22
_atom_site_aniso_U_33
_atom_site_aniso_U_23
_atom_site_aniso_U_13
_atom_site_aniso_U_12
O10 0.0394(7) 0.0559(10) 0.0452(8) 0.0116(7) 0.0115(6) 0.0095(6)
O4 0.0685(10) 0.0581(12) 0.0472(8) -0.0031(8) -0.0015(7) -0.0040(8)
O7 0.0611(9) 0.0671(12) 0.0388(7) 0.0047(7) 0.0018(7) 0.0105(8)
O14 0.0361(7) 0.0742(12) 0.0438(8) 0.0090(7) 0.0078(6) 0.0149(7)
O1 0.0614(10) 0.0875(15) 0.0465(9) 0.0033(9) 0.0227(7) 0.0132(9)
O2 0.0526(9) 0.0699(13) 0.0682(11) -0.0077(9) 0.0338(8) -0.0041(8)
C7 0.0342(9) 0.0382(11) 0.0333(8) 0.0018(8) 0.0041(7) 0.0038(8)
O3 0.0835(12) 0.0717(13) 0.0545(9) -0.0011(9) 0.0392(9) -0.0039(10)
O8 0.0821(13) 0.1022(18) 0.0543(10) 0.0135(10) 0.0390(9) 0.0189(12)
C36 0.0442(10) 0.0329(11) 0.0373(9) 0.0002(8) 0.0122(8) -0.0021(8)
O6 0.0591(9) 0.0807(14) 0.0487(8) 0.0041(8) 0.0231(7) 0.0085(9)
O9 0.0631(10) 0.0749(14) 0.0683(11) 0.0120(10) 0.0391(9) 0.0164(9)
C45 0.0389(9) 0.0405(12) 0.0377(10) 0.0061(8) 0.0101(7) 0.0031(8)
C33 0.0377(8) 0.0382(11) 0.0352(9) 0.0044(7) 0.0082(7) 0.0017(8)
C6 0.0336(8) 0.0408(12) 0.0318(9) 0.0056(8) 0.0039(7) 0.0027(8)
C29 0.0456(10) 0.0392(12) 0.0306(8) 0.0020(8) 0.0077(7) 0.0018(8)
C11 0.0345(8) 0.0502(13) 0.0318(9) 0.0040(8) 0.0067(7) 0.0074(8)
C37 0.0478(10) 0.0450(13) 0.0342(9) 0.0019(8) 0.0101(8) 0.0027(9)
C46 0.0444(10) 0.0532(15) 0.0424(11) 0.0083(9) 0.0041(8) 0.0091(9)
C16 0.0430(10) 0.0425(12) 0.0537(12) -0.0108(9) 0.0220(9) -0.0068(9)
C3 0.0436(10) 0.0484(13) 0.0362(9) -0.0028(8) 0.0107(8) -0.0015(8)
C5 0.0376(9) 0.0415(12) 0.0322(8) 0.0041(8) 0.0028(7) -0.0006(8)
C8 0.0323(9) 0.0607(15) 0.0363(9) 0.0045(9) 0.0040(7) 0.0060(9)
C44 0.0435(10) 0.0371(11) 0.0423(10) 0.0044(8) 0.0125(8) -0.0002(8)
C50 0.0605(12) 0.0393(13) 0.0485(11) -0.0011(9) 0.0163(9) 0.0002(10)
C34 0.0400(9) 0.0466(12) 0.0352(9) 0.0077(8) 0.0099(7) 0.0051(8)
C12 0.0341(8) 0.0402(12) 0.0359(9) -0.0024(8) 0.0074(7) 0.0024(8)
C18 0.0416(9) 0.0367(11) 0.0363(9) -0.0049(8) 0.0107(7) 0.0008(8)
C4 0.0427(9) 0.0473(13) 0.0322(9) 0.0044(8) 0.0060(7) -0.0008(9)
C41 0.0513(11) 0.0370(12) 0.0412(10) 0.0006(8) 0.0178(8) -0.0013(9)
C35 0.0398(9) 0.0385(11) 0.0380(9) 0.0029(8) 0.0114(7) 0.0000(8)
C2 0.0512(11) 0.0490(14) 0.0533(12) 0.0112(10) 0.0178(9) 0.0149(10)
O11 0.0949(15) 0.135(2) 0.0455(10) -0.0099(12) 0.0157(10) -0.0407(15)
C48 0.0655(14) 0.112(3) 0.0336(11) -0.0035(13) 0.0067(10) 0.0147(15)
C1 0.0431(10) 0.0559(15) 0.0413(10) 0.0144(10) 0.0129(8) 0.0133(9)
C23 0.0731(15) 0.0548(16) 0.0515(13) 0.0100(11) 0.0217(11) -0.0075(12)
C17 0.0479(10) 0.0384(12) 0.0416(10) -0.0047(8) 0.0158(8) -0.0031(9)
C22 0.0655(13) 0.0408(13) 0.0436(10) -0.0066(9) 0.0232(9) -0.0076(10)
C25 0.0453(11) 0.0602(15) 0.0438(11) -0.0002(10) 0.0047(8) -0.0113(10)
C40 0.0656(13) 0.0452(14) 0.0434(11) 0.0001(9) 0.0233(10) 0.0022(11)
C13 0.0361(9) 0.0441(13) 0.0415(10) -0.0018(8) 0.0070(7) 0.0015(8)
C15 0.0340(9) 0.0515(14) 0.0558(12) -0.0036(10) 0.0116(8) 0.0030(9)
C42 0.0502(11) 0.0425(13) 0.0537(12) 0.0019(10) 0.0249(9) 0.0018(9)
C47 0.0601(13) 0.0673(17) 0.0387(10) 0.0139(10) 0.0093(9) 0.0192(12)
C30 0.0474(10) 0.0388(12) 0.0374(9) 0.0029(8) 0.0125(8) 0.0033(8)
C38 0.0545(11) 0.0391(12) 0.0365(10) 0.0003(8) 0.0064(8) 0.0012(9)
C10 0.0486(11) 0.0540(14) 0.0401(10) 0.0126(9) 0.0036(8) 0.0117(10)
C19 0.0497(11) 0.0551(15) 0.0328(9) 0.0035(9) 0.0088(8) 0.0100(10)
O5 0.0707(12) 0.199(3) 0.0467(10) 0.0191(15) 0.0041(9) -0.0358(16)
C9 0.0401(11) 0.086(2) 0.0470(12) 0.0174(12) 0.0025(9) 0.0175(11)
C20 0.0588(12) 0.0557(15) 0.0356(10) 0.0063(9) 0.0077(9) 0.0124(11)
C39 0.0698(14) 0.0541(15) 0.0349(10) 0.0054(9) 0.0156(9) 0.0034(11)
C51 0.0928(19) 0.0466(15) 0.0646(15) -0.0129(12) 0.0282(14) -0.0121(14)
C26 0.0461(11) 0.0674(17) 0.0487(11) -0.0052(11) 0.0060(9) -0.0141(11)
C32 0.0547(12) 0.082(2) 0.0423(11) 0.0111(11) 0.0104(9) 0.0225(12)
C28 0.0534(11) 0.0504(14) 0.0324(9) 0.0038(9) 0.0109(8) 0.0019(10)
C31 0.0665(14) 0.0755(19) 0.0430(11) 0.0204(11) 0.0201(11) 0.0305(13)
C21 0.0837(17) 0.0511(15) 0.0376(11) 0.0058(10) 0.0185(11) 0.0025(12)
C43 0.0412(10) 0.0460(13) 0.0569(12) 0.0066(10) 0.0165(9) 0.0076(9)
C52 0.0725(18) 0.088(3) 0.104(3) -0.005(2) 0.0282(18) -0.0162(17)
C27 0.0458(10) 0.0555(15) 0.0380(10) -0.0037(9) 0.0104(8) -0.0041(10)
C24 0.0560(12) 0.087(2) 0.0341(10) -0.0032(11) 0.0031(9) -0.0056(13)
C53 0.0694(17) 0.113(3) 0.084(2) -0.023(2) 0.0244(15) -0.0123(19)
C49 0.093(2) 0.0557(18) 0.0819(19) 0.0120(14) 0.0499(17) -0.0004(15)

loop_
_atom_type_symbol
_atom_type_description
_atom_type_scat_dispersion_real
_atom_type_scat_dispersion_imag
_atom_type_scat_source
C C 0.0181 0.0091 'International Tables Vol C Tables 4.2.6.8 and 6.1.1.4'
H H 0.0000 0.0000 'International Tables Vol C Tables 4.2.6.8 and 6.1.1.4'
O O 0.0492 0.0322 'International Tables Vol C Tables 4.2.6.8 and 6.1.1.4'

loop_
_geom_angle_atom_site_label_1
_geom_angle_atom_site_label_2
_geom_angle_atom_site_label_3
_geom_angle
C44 O10 C45 116.20(15)
C20 O4 H4 109.5
C38 O7 H7 109.5
C13 O14 C8 118.20(15)
C16 O2 H2 109.5
C11 C7 C8 109.52(16)
C11 C7 C6 114.56(14)
C8 C7 C6 115.21(15)
C11 C7 H7A 105.5
C8 C7 H7A 105.5
C6 C7 H7A 105.5
C35 C36 C41 120.79(18)
C35 C36 C37 119.77(17)
C41 C36 C37 119.44(17)
C42 O9 H9 109.5
O10 C45 C46 105.13(15)
O10 C45 C50 106.28(17)
C46 C45 C50 111.83(19)
O10 C45 C33 105.97(16)
C46 C45 C33 109.44(17)
C50 C45 C33 117.27(17)
C34 C33 C45 108.67(17)
C34 C33 C30 117.91(15)
C45 C33 C30 115.12(16)
C34 C33 H33 104.5
C45 C33 H33 104.5
C30 C33 H33 104.5
C1 C6 C25 105.95(17)
C1 C6 C5 106.60(16)
C25 C6 C5 114.11(17)
C1 C6 C7 114.78(16)
C25 C6 C7 105.86(16)
C5 C6 C7 109.70(14)
C47 C29 C30 113.02(18)
C47 C29 C28 112.70(16)
C30 C29 C28 115.49(17)
C47 C29 H29 104.8
C30 C29 H29 104.8
C28 C29 H29 104.8
C12 C11 C7 111.95(15)
C12 C11 H11A 109.2
C7 C11 H11A 109.2
C12 C11 H11B 109.2
C7 C11 H11B 109.2
H11A C11 H11B 107.9
C36 C37 C38 112.22(17)
C36 C37 H37A 109.2
C38 C37 H37A 109.2
C36 C37 H37B 109.2
C38 C37 H37B 109.2
H37A C37 H37B 107.9
C45 C46 C47 111.44(17)
C45 C46 H46A 109.3
C47 C46 H46A 109.3
C45 C46 H46B 109.3
C47 C46 H46B 109.3
H46A C46 H46B 108.0
O2 C16 C15 117.4(2)
O2 C16 C17 122.1(2)
C15 C16 C17 120.43(18)
O1 C3 C2 119.5(2)
O1 C3 C4 121.28(19)
C2 C3 C4 119.19(17)
C10 C5 C6 109.80(17)
C10 C5 C4 116.50(17)
C6 C5 C4 115.36(15)
C10 C5 H5 104.6
C6 C5 H5 104.6
C4 C5 H5 104.6
O14 C8 C26 107.26(18)
O14 C8 C7 107.36(16)
C26 C8 C7 113.65(18)
O14 C8 C9 103.05(17)
C26 C8 C9 113.6(2)
C7 C8 C9 111.04(18)
O10 C44 C43 115.31(18)
O10 C44 C35 122.73(17)
C43 C44 C35 121.95(19)
C45 C50 H50A 109.5
C45 C50 H50B 109.5
H50A C50 H50B 109.5
C45 C50 H50C 109.5
H50A C50 H50C 109.5
H50B C50 H50C 109.5
C35 C34 C33 108.93(15)
C35 C34 H34A 109.9
C33 C34 H34A 109.9
C35 C34 H34B 109.9
C33 C34 H34B 109.9
H34A C34 H34B 108.3
C18 C12 C13 118.16(17)
C18 C12 C11 122.28(16)
C13 C12 C11 119.54(17)
C12 C18 C17 120.85(18)
C12 C18 C19 119.22(17)
C17 C18 C19 119.90(17)
C3 C4 C23 109.73(19)
C3 C4 C24 105.07(19)
C23 C4 C24 108.26(19)
C3 C4 C5 110.06(16)
C23 C4 C5 114.99(19)
C24 C4 C5 108.23(17)
C36 C41 C42 119.13(18)
C36 C41 C40 121.19(19)
C42 C41 C40 119.67(19)
C36 C35 C44 117.87(18)
C36 C35 C34 121.35(17)
C44 C35 C34 120.64(17)
C1 C2 C3 122.9(2)
C1 C2 H2A 118.5
C3 C2 H2A 118.5
C53 O11 H11 109.5
C28 C48 H48A 109.5
C28 C48 H48B 109.5
H48A C48 H48B 109.5
C28 C48 H48C 109.5
H48A C48 H48C 109.5
H48B C48 H48C 109.5
C2 C1 C6 121.20(19)
C2 C1 H1 119.4
C6 C1 H1 119.4
C4 C23 H23A 109.5
C4 C23 H23B 109.5
H23A C23 H23B 109.5
C4 C23 H23C 109.5
H23A C23 H23C 109.5
H23B C23 H23C 109.5
C16 C17 C18 118.98(19)
C16 C17 C22 120.16(19)
C18 C17 C22 120.85(19)
O3 C22 C17 121.3(2)
O3 C22 C21 119.7(2)
C17 C22 C21 118.98(19)
C6 C25 H25A 109.5
C6 C25 H25B 109.5
H25A C25 H25B 109.5
C6 C25 H25C 109.5
H25A C25 H25C 109.5
H25B C25 H25C 109.5
O8 C40 C41 122.1(2)
O8 C40 C39 119.5(2)
C41 C40 C39 118.37(19)
O14 C13 C15 115.59(17)
O14 C13 C12 122.73(17)
C15 C13 C12 121.67(19)
C16 C15 C13 119.85(19)
C16 C15 H15 120.1
C13 C15 H15 120.1
O9 C42 C43 117.9(2)
O9 C42 C41 122.1(2)
C43 C42 C41 119.98(19)
C29 C47 C46 114.98(17)
C29 C47 H47A 108.5
C46 C47 H47A 108.5
C29 C47 H47B 108.5
C46 C47 H47B 108.5
H47A C47 H47B 107.5
C31 C30 C29 107.54(18)
C31 C30 C51 106.6(2)
C29 C30 C51 112.44(18)
C31 C30 C33 112.75(16)
C29 C30 C33 110.36(16)
C51 C30 C33 107.20(18)
O7 C38 C37 108.46(17)
O7 C38 C39 111.72(18)
C37 C38 C39 109.37(18)
O7 C38 H38 109.1
C37 C38 H38 109.1
C39 C38 H38 109.1
C5 C10 C9 110.40(19)
C5 C10 H10A 109.6
C9 C10 H10A 109.6
C5 C10 H10B 109.6
C9 C10 H10B 109.6
H10A C10 H10B 108.1
C18 C19 C20 112.98(17)
C18 C19 H19A 109.0
C20 C19 H19A 109.0
C18 C19 H19B 109.0
C20 C19 H19B 109.0
H19A C19 H19B 107.8
C52 O5 H5A 109.5
C10 C9 C8 113.97(17)
C10 C9 H9A 108.8
C8 C9 H9A 108.8
C10 C9 H9B 108.8
C8 C9 H9B 108.8
H9A C9 H9B 107.7
O4 C20 C21 110.5(2)
O4 C20 C19 107.48(19)
C21 C20 C19 111.0(2)
O4 C20 H20 109.3
C21 C20 H20 109.3
C19 C20 H20 109.3
C40 C39 C38 113.05(18)
C40 C39 H39A 109.0
C38 C39 H39A 109.0
C40 C39 H39B 109.0
C38 C39 H39B 109.0
H39A C39 H39B 107.8
C30 C51 H51A 109.5
C30 C51 H51B 109.5
H51A C51 H51B 109.5
C30 C51 H51C 109.5
H51A C51 H51C 109.5
H51B C51 H51C 109.5
C8 C26 H26A 109.5
C8 C26 H26B 109.5
H26A C26 H26B 109.5
C8 C26 H26C 109.5
H26A C26 H26C 109.5
H26B C26 H26C 109.5
C31 C32 C27 121.3(2)
C31 C32 H32 119.3
C27 C32 H32 119.3
C27 C28 C49 105.4(2)
C27 C28 C48 108.6(2)
C49 C28 C48 107.9(2)
C27 C28 C29 111.62(16)
C49 C28 C29 107.91(19)
C48 C28 C29 114.96(18)
C32 C31 C30 123.4(2)
C32 C31 H31 118.3
C30 C31 H31 118.3
C22 C21 C20 112.90(19)
C22 C21 H21A 109.0
C20 C21 H21A 109.0
C22 C21 H21B 109.0
C20 C21 H21B 109.0
H21A C21 H21B 107.8
C42 C43 C44 120.1(2)
C42 C43 H43 119.9
C44 C43 H43 119.9
O5 C52 H52A 109.5
O5 C52 H52B 109.5
H52A C52 H52B 109.5
O5 C52 H52C 109.5
H52A C52 H52C 109.5
H52B C52 H52C 109.5
O6 C27 C32 118.5(2)
O6 C27 C28 121.7(2)
C32 C27 C28 119.84(18)
C4 C24 H24A 109.5
C4 C24 H24B 109.5
H24A C24 H24B 109.5
C4 C24 H24C 109.5
H24A C24 H24C 109.5
H24B C24 H24C 109.5
O11 C53 H53A 109.5
O11 C53 H53B 109.5
H53A C53 H53B 109.5
O11 C53 H53C 109.5
H53A C53 H53C 109.5
H53B C53 H53C 109.5
C28 C49 H49A 109.5
C28 C49 H49B 109.5
H49A C49 H49B 109.5
C28 C49 H49C 109.5
H49A C49 H49C 109.5
H49B C49 H49C 109.5

loop_
_geom_bond_atom_site_label_1
_geom_bond_atom_site_label_2
_geom_bond_distance
O10 C44 1.357(3)
O10 C45 1.464(2)
O4 C20 1.416(3)
O4 H4 0.8200
O7 C38 1.419(3)
O7 H7 0.8200
O14 C13 1.360(3)
O14 C8 1.469(2)
O1 C3 1.216(3)
O2 C16 1.352(2)
O2 H2 0.8200
C7 C11 1.529(3)
C7 C8 1.536(2)
C7 C6 1.565(2)
C7 H7A 0.9800
O3 C22 1.244(3)
O8 C40 1.231(3)
C36 C35 1.397(3)
C36 C41 1.416(3)
C36 C37 1.507(3)
O6 C27 1.222(3)
O9 C42 1.347(2)
O9 H9 0.8200
C45 C46 1.514(3)
C45 C50 1.525(3)
C45 C33 1.535(3)
C33 C34 1.533(3)
C33 C30 1.584(3)
C33 H33 0.9800
C6 C1 1.511(3)
C6 C25 1.540(3)
C6 C5 1.550(2)
C29 C47 1.531(3)
C29 C30 1.546(3)
C29 C28 1.566(3)
C29 H29 0.9800
C11 C12 1.503(2)
C11 H11A 0.9700
C11 H11B 0.9700
C37 C38 1.516(3)
C37 H37A 0.9700
C37 H37B 0.9700
C46 C47 1.534(3)
C46 H46A 0.9700
C46 H46B 0.9700
C16 C15 1.378(3)
C16 C17 1.410(3)
C3 C2 1.465(3)
C3 C4 1.529(3)
C5 C10 1.518(3)
C5 C4 1.550(3)
C5 H5 0.9800
C8 C26 1.523(4)
C8 C9 1.540(3)
C44 C43 1.385(3)
C44 C35 1.407(3)
C50 H50A 0.9600
C50 H50B 0.9600
C50 H50C 0.9600
C34 C35 1.519(3)
C34 H34A 0.9700
C34 H34B 0.9700
C12 C18 1.390(3)
C12 C13 1.410(3)
C18 C17 1.416(3)
C18 C19 1.509(3)
C4 C23 1.538(3)
C4 C24 1.544(3)
C41 C42 1.416(3)
C41 C40 1.457(3)
C2 C1 1.332(3)
C2 H2A 0.9300
O11 C53 1.368(4)
O11 H11 0.8200
C48 C28 1.542(3)
C48 H48A 0.9600
C48 H48B 0.9600
C48 H48C 0.9600
C1 H1 0.9300
C23 H23A 0.9600
C23 H23B 0.9600
C23 H23C 0.9600
C17 C22 1.458(3)
C22 C21 1.494(4)
C25 H25A 0.9600
C25 H25B 0.9600
C25 H25C 0.9600
C40 C39 1.502(3)
C13 C15 1.386(3)
C15 H15 0.9300
C42 C43 1.378(3)
C47 H47A 0.9700
C47 H47B 0.9700
C30 C31 1.499(3)
C30 C51 1.551(3)
C38 C39 1.521(3)
C38 H38 0.9800
C10 C9 1.528(3)
C10 H10A 0.9700
C10 H10B 0.9700
C19 C20 1.514(3)
C19 H19A 0.9700
C19 H19B 0.9700
O5 C52 1.355(4)
O5 H5A 0.8200
C9 H9A 0.9700
C9 H9B 0.9700
C20 C21 1.511(3)
C20 H20 0.9800
C39 H39A 0.9700
C39 H39B 0.9700
C51 H51A 0.9600
C51 H51B 0.9600
C51 H51C 0.9600
C26 H26A 0.9600
C26 H26B 0.9600
C26 H26C 0.9600
C32 C31 1.330(3)
C32 C27 1.464(3)
C32 H32 0.9300
C28 C27 1.514(3)
C28 C49 1.542(4)
C31 H31 0.9300
C21 H21A 0.9700
C21 H21B 0.9700
C43 H43 0.9300
C52 H52A 0.9600
C52 H52B 0.9600
C52 H52C 0.9600
C24 H24A 0.9600
C24 H24B 0.9600
C24 H24C 0.9600
C53 H53A 0.9600
C53 H53B 0.9600
C53 H53C 0.9600
C49 H49A 0.9600
C49 H49B 0.9600
C49 H49C 0.9600

loop_
_geom_hbond_atom_site_label_D
_geom_hbond_atom_site_label_H
_geom_hbond_atom_site_label_A
_geom_hbond_distance_DH
_geom_hbond_distance_HA
_geom_hbond_distance_DA
_geom_hbond_angle_DHA
_geom_hbond_site_symmetry_A
O4 H4 O5 0.82 1.94 2.736(3) 165.1 .
O7 H7 O11 0.82 1.96 2.776(3) 171.9 1_554
O2 H2 O3 0.82 1.85 2.570(3) 145.8 .
O9 H9 O8 0.82 1.85 2.575(3) 146.2 .
O11 H11 O6 0.82 2.05 2.852(3) 165.7 .
O5 H5A O1 0.82 1.97 2.781(3) 172.7 1_556

loop_
_geom_torsion_atom_site_label_1
_geom_torsion_atom_site_label_2
_geom_torsion_atom_site_label_3
_geom_torsion_atom_site_label_4
_geom_torsion
C44 O10 C45 C46 -167.25(19)
C44 O10 C45 C50 74.1(2)
C44 O10 C45 C33 -51.4(2)
O10 C45 C33 C34 69.39(19)
C46 C45 C33 C34 -177.73(17)
C50 C45 C33 C34 -49.0(2)
O10 C45 C33 C30 -155.86(16)
C46 C45 C33 C30 -43.0(2)
C50 C45 C33 C30 85.7(2)
C11 C7 C6 C1 24.4(2)
C8 C7 C6 C1 -104.0(2)
C11 C7 C6 C25 -92.0(2)
C8 C7 C6 C25 139.56(19)
C11 C7 C6 C5 144.39(18)
C8 C7 C6 C5 16.0(2)
C8 C7 C11 C12 -47.2(2)
C6 C7 C11 C12 -178.40(16)
C35 C36 C37 C38 -151.7(2)
C41 C36 C37 C38 28.3(3)
O10 C45 C46 C47 176.5(2)
C50 C45 C46 C47 -68.6(3)
C33 C45 C46 C47 63.1(3)
C1 C6 C5 C10 169.07(17)
C25 C6 C5 C10 -74.3(2)
C7 C6 C5 C10 44.2(2)
C1 C6 C5 C4 -56.9(2)
C25 C6 C5 C4 59.7(2)
C7 C6 C5 C4 178.28(17)
C13 O14 C8 C26 74.4(2)
C13 O14 C8 C7 -48.1(3)
C13 O14 C8 C9 -165.4(2)
C11 C7 C8 O14 62.5(2)
C6 C7 C8 O14 -166.63(17)
C11 C7 C8 C26 -55.9(2)
C6 C7 C8 C26 74.9(2)
C11 C7 C8 C9 174.45(19)
C6 C7 C8 C9 -54.7(3)
C45 O10 C44 C43 -166.93(19)
C45 O10 C44 C35 14.2(3)
C45 C33 C34 C35 -48.7(2)
C30 C33 C34 C35 178.02(18)
C7 C11 C12 C18 -165.55(19)
C7 C11 C12 C13 16.0(3)
C13 C12 C18 C17 -0.5(3)
C11 C12 C18 C17 -178.91(19)
C13 C12 C18 C19 177.7(2)
C11 C12 C18 C19 -0.7(3)
O1 C3 C4 C23 -55.3(3)
C2 C3 C4 C23 125.4(2)
O1 C3 C4 C24 60.9(3)
C2 C3 C4 C24 -118.4(2)
O1 C3 C4 C5 177.2(2)
C2 C3 C4 C5 -2.1(3)
C10 C5 C4 C3 171.78(19)
C6 C5 C4 C3 40.9(2)
C10 C5 C4 C23 47.3(3)
C6 C5 C4 C23 -83.7(2)
C10 C5 C4 C24 -73.9(3)
C6 C5 C4 C24 155.2(2)
C35 C36 C41 C42 0.8(3)
C37 C36 C41 C42 -179.2(2)
C35 C36 C41 C40 -178.1(2)
C37 C36 C41 C40 1.9(3)
C41 C36 C35 C44 -4.0(3)
C37 C36 C35 C44 175.95(19)
C41 C36 C35 C34 171.7(2)
C37 C36 C35 C34 -8.3(3)
O10 C44 C35 C36 -176.8(2)
C43 C44 C35 C36 4.3(3)
O10 C44 C35 C34 7.4(3)
C43 C44 C35 C34 -171.4(2)
C33 C34 C35 C36 -164.09(19)
C33 C34 C35 C44 11.5(3)
O1 C3 C2 C1 160.4(2)
C4 C3 C2 C1 -20.2(4)
C3 C2 C1 C6 1.5(4)
C25 C6 C1 C2 -86.6(3)
C5 C6 C1 C2 35.3(3)
C7 C6 C1 C2 157.0(2)
O2 C16 C17 C18 -179.4(2)
C15 C16 C17 C18 1.4(3)
O2 C16 C17 C22 1.8(3)
C15 C16 C17 C22 -177.3(2)
C12 C18 C17 C16 -1.4(3)
C19 C18 C17 C16 -179.6(2)
C12 C18 C17 C22 177.3(2)
C19 C18 C17 C22 -0.9(3)
C16 C17 C22 O3 -0.7(3)
C18 C17 C22 O3 -179.4(2)
C16 C17 C22 C21 177.8(2)
C18 C17 C22 C21 -0.9(3)
C36 C41 C40 O8 175.8(2)
C42 C41 C40 O8 -3.1(4)
C36 C41 C40 C39 -3.2(3)
C42 C41 C40 C39 177.9(2)
C8 O14 C13 C15 -163.46(19)
C8 O14 C13 C12 17.1(3)
C18 C12 C13 O14 -178.1(2)
C11 C12 C13 O14 0.4(3)
C18 C12 C13 C15 2.5(3)
C11 C12 C13 C15 -179.1(2)
O2 C16 C15 C13 -178.7(2)
C17 C16 C15 C13 0.5(3)
O14 C13 C15 C16 178.0(2)
C12 C13 C15 C16 -2.5(3)
C36 C41 C42 O9 -178.3(2)
C40 C41 C42 O9 0.6(4)
C36 C41 C42 C43 2.4(3)
C40 C41 C42 C43 -178.7(2)
C30 C29 C47 C46 -34.6(3)
C28 C29 C47 C46 -167.9(2)
C45 C46 C47 C29 -23.9(3)
C47 C29 C30 C31 176.52(19)
C28 C29 C30 C31 -51.6(2)
C47 C29 C30 C51 -66.5(2)
C28 C29 C30 C51 65.4(2)
C47 C29 C30 C33 53.2(2)
C28 C29 C30 C33 -175.00(16)
C34 C33 C30 C31 -3.6(3)
C45 C33 C30 C31 -134.0(2)
C34 C33 C30 C29 116.7(2)
C45 C33 C30 C29 -13.7(2)
C34 C33 C30 C51 -120.5(2)
C45 C33 C30 C51 109.1(2)
C36 C37 C38 O7 -177.59(18)
C36 C37 C38 C39 -55.5(3)
C6 C5 C10 C9 -69.0(2)
C4 C5 C10 C9 157.57(19)
C12 C18 C19 C20 156.9(2)
C17 C18 C19 C20 -24.8(3)
C5 C10 C9 C8 28.4(3)
O14 C8 C9 C10 145.2(2)
C26 C8 C9 C10 -99.1(3)
C7 C8 C9 C10 30.5(3)
C18 C19 C20 O4 -69.7(3)
C18 C19 C20 C21 51.3(3)
O8 C40 C39 C38 155.2(2)
C41 C40 C39 C38 -25.7(3)
O7 C38 C39 C40 174.59(19)
C37 C38 C39 C40 54.5(3)
C47 C29 C28 C27 167.4(2)
C30 C29 C28 C27 35.4(2)
C47 C29 C28 C49 -77.2(3)
C30 C29 C28 C49 150.8(2)
C47 C29 C28 C48 43.2(3)
C30 C29 C28 C48 -88.8(3)
C27 C32 C31 C30 0.5(5)
C29 C30 C31 C32 34.4(4)
C51 C30 C31 C32 -86.4(3)
C33 C30 C31 C32 156.3(3)
O3 C22 C21 C20 -153.1(2)
C17 C22 C21 C20 28.4(3)
O4 C20 C21 C22 66.0(3)
C19 C20 C21 C22 -53.2(3)
O9 C42 C43 C44 178.5(2)
C41 C42 C43 C44 -2.2(4)
O10 C44 C43 C42 179.8(2)
C35 C44 C43 C42 -1.2(4)
C31 C32 C27 O6 158.7(3)
C31 C32 C27 C28 -20.2(4)
C49 C28 C27 O6 65.2(3)
C48 C28 C27 O6 -50.2(3)
C29 C28 C27 O6 -178.0(2)
C49 C28 C27 C32 -115.9(3)
C48 C28 C27 C32 128.7(3)
C29 C28 C27 C32 1.0(3)
